data_4082847
loop_
_publ_author_name
'\`Arias, \`Oscar'
'Petrov, Alex R.'
'Bannenberg, Thomas'
'Altenburger, Kai'
'Arndt, Perdita'
'Jones, Peter G.'
'Rosenthal, Uwe'
'Tamm, Matthias'

_publ_section_title
;
 Titanocene and Zirconocene Complexes with Diaminoacetylenes: Formation of
 Unusual Metallacycles and Fulvene Complexes
;
_journal_issue 7
_journal_name_full Organometallics
_journal_page_first 1774
_journal_paper_doi 10.1021/om500121p
_journal_volume 33
_journal_year 2014
_chemical_formula_sum 'C34 H54 N2 Zr'
_chemical_formula_weight 582.01
_space_group_IT_number 15
_symmetry_cell_setting monoclinic
_symmetry_space_group_name_Hall '-C 2yc'
_symmetry_space_group_name_H-M 'C 1 2/c 1'
_atom_sites_solution_hydrogens geom
_atom_sites_solution_primary direct
_atom_sites_solution_secondary difmap
_audit_creation_method SHELXL-97
_cell_angle_alpha 90.00
_cell_angle_beta 121.651(6)
_cell_angle_gamma 90.00
_cell_formula_units_Z 4
_cell_length_a 21.5996(9)
_cell_length_b 11.7559(3)
_cell_length_c 14.5295(6)
_cell_measurement_reflns_used 20555
_cell_measurement_temperature 100(2)
_cell_measurement_theta_max 30.1430
_cell_measurement_theta_min 2.8440
_cell_volume 3140.6(3)
_computing_cell_refinement
; 
CrysAlisPro, Agilent Technologies, 
Version 1.171.36.28 (release 01-02-2013 CrysAlis171 .NET) 
(compiled Feb  1 2013,16:14:44) 
;
_computing_data_collection
; 
CrysAlisPro, Agilent Technologies, 
Version 1.171.36.28 (release 01-02-2013 CrysAlis171 .NET) 
(compiled Feb  1 2013,16:14:44) 
;
_computing_data_reduction
; 
CrysAlisPro, Agilent Technologies, 
Version 1.171.36.28 (release 01-02-2013 CrysAlis171 .NET) 
(compiled Feb  1 2013,16:14:44) 
;
_computing_molecular_graphics 'Bruker XP'
_computing_publication_material SHELXL-97
_computing_structure_refinement 'SHELXL-97 (Sheldrick, 1997)'
_computing_structure_solution 'SHELXS-97 (Sheldrick, 1990)'
_diffrn_ambient_temperature 100(2)
_diffrn_detector_area_resol_mean 16.1419
_diffrn_measured_fraction_theta_full 0.990
_diffrn_measured_fraction_theta_max 0.966
_diffrn_measurement_device_type 'Oxford Diffraction Xcalibur, Eos'
_diffrn_measurement_method '\w scans'
_diffrn_radiation_monochromator graphite
_diffrn_radiation_source 'Enhance (Mo) X-ray Source'
_diffrn_radiation_type 'Mo K\a'
_diffrn_radiation_wavelength 0.71073
_diffrn_reflns_av_R_equivalents 0.0451
_diffrn_reflns_av_sigmaI/netI 0.0212
_diffrn_reflns_limit_h_max 31
_diffrn_reflns_limit_h_min -30
_diffrn_reflns_limit_k_max 16
_diffrn_reflns_limit_k_min -16
_diffrn_reflns_limit_l_max 20
_diffrn_reflns_limit_l_min -20
_diffrn_reflns_number 73753
_diffrn_reflns_theta_full 30.50
_diffrn_reflns_theta_max 30.90
_diffrn_reflns_theta_min 2.22
_exptl_absorpt_coefficient_mu 0.374
_exptl_absorpt_correction_T_max 1.00000
_exptl_absorpt_correction_T_min 0.98508
_exptl_absorpt_correction_type multi-scan
_exptl_absorpt_process_details
; 
CrysAlisPro, Agilent Technologies, 
Version 1.171.36.28 (release 01-02-2013 CrysAlis171 .NET) 
(compiled Feb  1 2013,16:14:44) 
;
_exptl_crystal_colour green
_exptl_crystal_density_diffrn 1.231
_exptl_crystal_density_method 'not measured'
_exptl_crystal_description irregular
_exptl_crystal_F_000 1248
_exptl_crystal_size_max 0.3
_exptl_crystal_size_mid 0.2
_exptl_crystal_size_min 0.1
_refine_diff_density_max 0.561
_refine_diff_density_min -0.377
_refine_diff_density_rms 0.063
_refine_ls_extinction_method none
_refine_ls_goodness_of_fit_ref 1.057
_refine_ls_hydrogen_treatment constr
_refine_ls_matrix_type full
_refine_ls_number_parameters 174
_refine_ls_number_reflns 4793
_refine_ls_number_restraints 0
_refine_ls_restrained_S_all 1.057
_refine_ls_R_factor_all 0.0344
_refine_ls_R_factor_gt 0.0275
_refine_ls_shift/su_max 0.002
_refine_ls_shift/su_mean 0.000
_refine_ls_structure_factor_coef Fsqd
_refine_ls_weighting_details 'calc w=1/[\s^2^(Fo^2^)+(0.0317P)^2^+3.0849P] where P=(Fo^2^+2Fc^2^)/3'
_refine_ls_weighting_scheme calc
_refine_ls_wR_factor_gt 0.0649
_refine_ls_wR_factor_ref 0.0685
_reflns_number_gt 4257
_reflns_number_total 4793
_reflns_threshold_expression >2sigma(I)
_cod_data_source_file om500121p_si_001.cif
_cod_data_source_block oscar02
_cod_depositor_comments
;Adding full bibliography for 4082847.cif.

The following automatic conversions were performed:

data name '_iucr_refine_instruction_details' was replaced with
'_iucr_refine_instructions_details' as specified in the replacement
file 'data/replacement-values/replacement_tags.lst'.

Automatic conversion script
Id: cif_correct_tags 9268 2022-04-12 08:56:07Z antanas 
;
_cod_original_cell_volume 3140.6(2)
_cod_original_sg_symbol_H-M 'C 2/c'
_cod_database_code 4082847

loop_
_symmetry_equiv_pos_as_xyz
'x, y, z'
'-x, y, -z+1/2'
'x+1/2, y+1/2, z'
'-x+1/2, y+1/2, -z+1/2'
'-x, -y, -z'
'x, -y, z-1/2'
'-x+1/2, -y+1/2, -z'
'x+1/2, -y+1/2, z-1/2'

loop_
_atom_site_label
_atom_site_type_symbol
_atom_site_fract_x
_atom_site_fract_y
_atom_site_fract_z
_atom_site_U_iso_or_equiv
_atom_site_adp_type
_atom_site_occupancy
_atom_site_symmetry_multiplicity
_atom_site_calc_flag
_atom_site_refinement_flags
Zr Zr 0.5000 0.221489(14) 0.2500 0.01386(5) Uani 1 2 d S
N1 N 0.58096(6) 0.48811(9) 0.27829(9) 0.0181(2) Uani 1 1 d .
C1 C 0.53467(6) 0.39589(10) 0.26131(9) 0.0166(2) Uani 1 1 d .
C3 C 0.65211(7) 0.46186(11) 0.29470(11) 0.0202(2) Uani 1 1 d .
H3A H 0.6472 0.4008 0.2443 0.024 Uiso 1 1 calc R
H3B H 0.6851 0.4345 0.3695 0.024 Uiso 1 1 calc R
C4 C 0.68422(7) 0.56807(11) 0.27491(11) 0.0212(2) Uani 1 1 d .
H4A H 0.6531 0.5913 0.1983 0.025 Uiso 1 1 calc R
H4B H 0.7331 0.5501 0.2886 0.025 Uiso 1 1 calc R
C5 C 0.69021(7) 0.66693(11) 0.34776(11) 0.0216(2) Uani 1 1 d .
H5 H 0.7268 0.6458 0.4242 0.026 Uiso 1 1 calc R
C6 C 0.71594(9) 0.77632(12) 0.32112(15) 0.0310(3) Uani 1 1 d .
H6A H 0.6797 0.8007 0.2475 0.047 Uiso 1 1 calc R
H6B H 0.7624 0.7624 0.3264 0.047 Uiso 1 1 calc R
H6C H 0.7222 0.8360 0.3724 0.047 Uiso 1 1 calc R
C7 C 0.61695(7) 0.68512(11) 0.33856(11) 0.0211(2) Uani 1 1 d .
H7A H 0.6230 0.7413 0.3935 0.025 Uiso 1 1 calc R
H7B H 0.5817 0.7168 0.2664 0.025 Uiso 1 1 calc R
C8 C 0.58663(7) 0.57490(11) 0.35465(10) 0.0194(2) Uani 1 1 d .
H8A H 0.6190 0.5473 0.4296 0.023 Uiso 1 1 calc R
H8B H 0.5380 0.5892 0.3435 0.023 Uiso 1 1 calc R
C15 C 0.51963(7) 0.24209(11) 0.43943(10) 0.0185(2) Uani 1 1 d .
C16 C 0.58729(7) 0.21060(10) 0.45311(9) 0.0170(2) Uani 1 1 d .
C17 C 0.58104(6) 0.09632(10) 0.41530(9) 0.0163(2) Uani 1 1 d .
C18 C 0.50941(7) 0.05810(11) 0.37734(9) 0.0176(2) Uani 1 1 d .
C19 C 0.47091(7) 0.14977(11) 0.38881(10) 0.0193(2) Uani 1 1 d .
C20 C 0.50448(8) 0.35078(13) 0.47760(11) 0.0269(3) Uani 1 1 d .
H20A H 0.5241 0.3460 0.5555 0.040 Uiso 1 1 calc R
H20B H 0.4518 0.3634 0.4393 0.040 Uiso 1 1 calc R
H20C H 0.5276 0.4141 0.4630 0.040 Uiso 1 1 calc R
C21 C 0.65693(7) 0.27731(12) 0.50975(11) 0.0237(3) Uani 1 1 d .
H21A H 0.6459 0.3582 0.5097 0.036 Uiso 1 1 calc R
H21B H 0.6831 0.2667 0.4721 0.036 Uiso 1 1 calc R
H21C H 0.6872 0.2505 0.5845 0.036 Uiso 1 1 calc R
C22 C 0.64444(7) 0.02774(12) 0.43019(11) 0.0232(3) Uani 1 1 d .
H22A H 0.6285 -0.0503 0.4051 0.035 Uiso 1 1 calc R
H22B H 0.6828 0.0267 0.5069 0.035 Uiso 1 1 calc R
H22C H 0.6633 0.0621 0.3882 0.035 Uiso 1 1 calc R
C23 C 0.48061(8) -0.06123(12) 0.34800(11) 0.0247(3) Uani 1 1 d .
H23A H 0.5165 -0.1095 0.3451 0.037 Uiso 1 1 calc R
H23B H 0.4353 -0.0611 0.2772 0.037 Uiso 1 1 calc R
H23C H 0.4712 -0.0909 0.4026 0.037 Uiso 1 1 calc R
C24 C 0.39394(8) 0.14263(15) 0.36351(12) 0.0296(3) Uani 1 1 d .
H24A H 0.3612 0.1257 0.2865 0.036 Uiso 1 1 calc R
H24B H 0.3801 0.2154 0.3806 0.036 Uiso 1 1 calc R
H24C H 0.3904 0.0821 0.4069 0.036 Uiso 1 1 calc R

loop_
_atom_site_aniso_label
_atom_site_aniso_U_11
_atom_site_aniso_U_22
_atom_site_aniso_U_33
_atom_site_aniso_U_23
_atom_site_aniso_U_13
_atom_site_aniso_U_12
Zr 0.01582(8) 0.01493(8) 0.01066(8) 0.000 0.00683(6) 0.000
N1 0.0163(5) 0.0178(5) 0.0210(5) -0.0036(4) 0.0104(4) -0.0011(4)
C1 0.0168(6) 0.0187(5) 0.0136(5) -0.0002(4) 0.0074(4) -0.0004(4)
C3 0.0170(5) 0.0197(6) 0.0243(6) -0.0030(5) 0.0111(5) 0.0001(4)
C4 0.0176(6) 0.0227(6) 0.0244(6) -0.0010(5) 0.0118(5) -0.0003(5)
C5 0.0171(5) 0.0202(6) 0.0255(6) -0.0011(5) 0.0098(5) -0.0006(5)
C6 0.0283(7) 0.0234(7) 0.0484(9) -0.0012(6) 0.0249(7) -0.0023(6)
C7 0.0212(6) 0.0179(5) 0.0253(6) -0.0019(5) 0.0129(5) 0.0002(5)
C8 0.0200(6) 0.0195(6) 0.0195(6) -0.0031(5) 0.0109(5) -0.0013(5)
C15 0.0232(6) 0.0220(6) 0.0130(5) 0.0028(4) 0.0113(5) 0.0049(5)
C16 0.0184(5) 0.0200(6) 0.0112(5) 0.0006(4) 0.0068(4) 0.0008(4)
C17 0.0173(5) 0.0186(5) 0.0119(5) 0.0020(4) 0.0068(4) 0.0026(4)
C18 0.0192(5) 0.0194(5) 0.0131(5) 0.0031(4) 0.0078(4) 0.0001(4)
C19 0.0185(5) 0.0274(6) 0.0144(5) 0.0051(5) 0.0103(5) 0.0025(5)
C20 0.0335(7) 0.0302(7) 0.0187(6) -0.0009(5) 0.0148(6) 0.0101(6)
C21 0.0227(6) 0.0256(6) 0.0170(6) -0.0019(5) 0.0065(5) -0.0035(5)
C22 0.0210(6) 0.0247(6) 0.0213(6) 0.0003(5) 0.0094(5) 0.0062(5)
C23 0.0281(7) 0.0217(6) 0.0196(6) 0.0025(5) 0.0093(5) -0.0051(5)
C24 0.0215(6) 0.0443(9) 0.0275(7) 0.0087(6) 0.0158(6) 0.0044(6)

loop_
_atom_type_symbol
_atom_type_description
_atom_type_scat_dispersion_real
_atom_type_scat_dispersion_imag
_atom_type_scat_source
C C 0.0033 0.0016 'International Tables Vol C Tables 4.2.6.8 and 6.1.1.4'
H H 0.0000 0.0000 'International Tables Vol C Tables 4.2.6.8 and 6.1.1.4'
N N 0.0061 0.0033 'International Tables Vol C Tables 4.2.6.8 and 6.1.1.4'
Zr Zr -2.9673 0.5597 'International Tables Vol C Tables 4.2.6.8 and 6.1.1.4'

loop_
_geom_angle_atom_site_label_1
_geom_angle_atom_site_label_2
_geom_angle_atom_site_label_3
_geom_angle
_geom_angle_site_symmetry_1
_geom_angle_site_symmetry_3
C1 Zr C1 36.56(6) . 2_655
C1 Zr C16 98.79(4) . 2_655
C1 Zr C16 86.74(4) 2_655 2_655
C1 Zr C16 86.74(4) . .
C1 Zr C16 98.79(4) 2_655 .
C16 Zr C16 174.22(6) 2_655 .
C1 Zr C19 98.89(4) . 2_655
C1 Zr C19 118.25(4) 2_655 2_655
C16 Zr C19 53.46(4) 2_655 2_655
C16 Zr C19 124.19(4) . 2_655
C1 Zr C19 118.25(4) . .
C1 Zr C19 98.89(4) 2_655 .
C16 Zr C19 124.19(4) 2_655 .
C16 Zr C19 53.46(4) . .
C19 Zr C19 141.39(6) 2_655 .
C1 Zr C17 130.90(4) . 2_655
C1 Zr C17 115.74(4) 2_655 2_655
C16 Zr C17 32.55(4) 2_655 2_655
C16 Zr C17 141.73(4) . 2_655
C19 Zr C17 53.16(4) 2_655 2_655
C19 Zr C17 102.74(4) . 2_655
C1 Zr C17 115.74(4) . .
C1 Zr C17 130.90(4) 2_655 .
C16 Zr C17 141.73(4) 2_655 .
C16 Zr C17 32.55(4) . .
C19 Zr C17 102.74(4) 2_655 .
C19 Zr C17 53.16(4) . .
C17 Zr C17 110.03(5) 2_655 .
C1 Zr C15 88.47(4) . .
C1 Zr C15 81.23(4) 2_655 .
C16 Zr C15 148.82(4) 2_655 .
C16 Zr C15 32.22(4) . .
C19 Zr C15 155.31(4) 2_655 .
C19 Zr C15 32.20(4) . .
C17 Zr C15 134.86(4) 2_655 .
C17 Zr C15 53.33(4) . .
C1 Zr C15 81.23(4) . 2_655
C1 Zr C15 88.47(4) 2_655 2_655
C16 Zr C15 32.22(4) 2_655 2_655
C16 Zr C15 148.82(4) . 2_655
C19 Zr C15 32.20(4) 2_655 2_655
C19 Zr C15 155.31(4) . 2_655
C17 Zr C15 53.33(4) 2_655 2_655
C17 Zr C15 134.86(4) . 2_655
C15 Zr C15 169.17(6) . 2_655
C1 Zr C18 130.55(4) . 2_655
C1 Zr C18 138.84(4) 2_655 2_655
C16 Zr C18 53.29(4) 2_655 2_655
C16 Zr C18 121.55(4) . 2_655
C19 Zr C18 32.07(4) 2_655 2_655
C19 Zr C18 111.03(4) . 2_655
C17 Zr C18 31.80(4) 2_655 2_655
C17 Zr C18 90.15(4) . 2_655
C15 Zr C18 137.73(4) . 2_655
C15 Zr C18 53.09(4) 2_655 2_655
C1 Zr C18 138.84(4) . .
C1 Zr C18 130.55(4) 2_655 .
C16 Zr C18 121.55(4) 2_655 .
C16 Zr C18 53.29(4) . .
C19 Zr C18 111.03(4) 2_655 .
C19 Zr C18 32.07(4) . .
C17 Zr C18 90.15(4) 2_655 .
C17 Zr C18 31.80(4) . .
C15 Zr C18 53.09(4) . .
C15 Zr C18 137.73(4) 2_655 .
C18 Zr C18 84.74(6) 2_655 .
C1 N1 C3 117.16(10) . .
C1 N1 C8 116.06(10) . .
C3 N1 C8 111.18(10) . .
C1 C1 N1 129.53(6) 2_655 .
C1 C1 Zr 71.72(3) 2_655 .
N1 C1 Zr 158.72(9) . .
N1 C3 C4 109.86(10) . .
C3 C4 C5 111.87(11) . .
C6 C5 C4 111.93(12) . .
C6 C5 C7 110.89(11) . .
C4 C5 C7 109.70(10) . .
C8 C7 C5 112.04(11) . .
N1 C8 C7 110.37(10) . .
C16 C15 C19 107.61(11) . .
C16 C15 C20 125.55(13) . .
C19 C15 C20 126.76(12) . .
C16 C15 Zr 72.76(7) . .
C19 C15 Zr 73.25(7) . .
C20 C15 Zr 122.21(9) . .
C15 C16 C17 108.00(11) . .
C15 C16 C21 127.10(12) . .
C17 C16 C21 124.48(11) . .
C15 C16 Zr 75.02(7) . .
C17 C16 Zr 74.82(7) . .
C21 C16 Zr 122.01(8) . .
C18 C17 C16 108.12(11) . .
C18 C17 C22 127.77(12) . .
C16 C17 C22 123.57(11) . .
C18 C17 Zr 75.41(7) . .
C16 C17 Zr 72.63(7) . .
C22 C17 Zr 124.37(8) . .
C17 C18 C19 107.48(11) . .
C17 C18 C23 127.72(12) . .
C19 C18 C23 124.03(12) . .
C17 C18 Zr 72.79(7) . .
C19 C18 Zr 72.04(7) . .
C23 C18 Zr 128.44(8) . .
C15 C19 C18 108.66(11) . .
C15 C19 C24 126.36(12) . .
C18 C19 C24 124.58(13) . .
C15 C19 Zr 74.55(7) . .
C18 C19 Zr 75.89(7) . .
C24 C19 Zr 121.62(8) . .

loop_
_geom_bond_atom_site_label_1
_geom_bond_atom_site_label_2
_geom_bond_distance
_geom_bond_site_symmetry_2
Zr C1 2.1593(12) .
Zr C1 2.1593(12) 2_655
Zr C16 2.5379(12) 2_655
Zr C16 2.5379(12) .
Zr C19 2.5502(12) 2_655
Zr C19 2.5502(12) .
Zr C17 2.5663(12) 2_655
Zr C17 2.5663(12) .
Zr C15 2.5669(12) .
Zr C15 2.5669(12) 2_655
Zr C18 2.5999(12) 2_655
Zr C18 2.5999(12) .
N1 C1 1.4060(16) .
N1 C3 1.4593(16) .
N1 C8 1.4643(16) .
C1 C1 1.355(2) 2_655
C3 C4 1.5269(18) .
C4 C5 1.5310(18) .
C5 C6 1.5291(19) .
C5 C7 1.5315(18) .
C7 C8 1.5241(18) .
C15 C16 1.4168(17) .
C15 C19 1.4191(19) .
C15 C20 1.4959(18) .
C16 C17 1.4308(17) .
C16 C21 1.5019(18) .
C17 C18 1.4158(17) .
C17 C22 1.5037(17) .
C18 C19 1.4233(18) .
C18 C23 1.5028(18) .
C19 C24 1.5050(18) .

loop_
_geom_torsion_atom_site_label_1
_geom_torsion_atom_site_label_2
_geom_torsion_atom_site_label_3
_geom_torsion_atom_site_label_4
_geom_torsion
_geom_torsion_site_symmetry_1
_geom_torsion_site_symmetry_4
C3 N1 C1 C1 -176.22(16) . 2_655
C8 N1 C1 C1 49.1(2) . 2_655
C3 N1 C1 Zr 7.3(3) . .
C8 N1 C1 Zr -127.3(2) . .
C16 Zr C1 C1 72.24(10) 2_655 2_655
C16 Zr C1 C1 -109.49(10) . 2_655
C19 Zr C1 C1 126.39(10) 2_655 2_655
C19 Zr C1 C1 -64.53(11) . 2_655
C17 Zr C1 C1 78.26(11) 2_655 2_655
C17 Zr C1 C1 -124.76(9) . 2_655
C15 Zr C1 C1 -77.29(10) . 2_655
C15 Zr C1 C1 99.36(10) 2_655 2_655
C18 Zr C1 C1 120.65(9) 2_655 2_655
C18 Zr C1 C1 -96.65(10) . 2_655
C1 Zr C1 N1 177.1(3) 2_655 .
C16 Zr C1 N1 -110.7(2) 2_655 .
C16 Zr C1 N1 67.6(2) . .
C19 Zr C1 N1 -56.5(2) 2_655 .
C19 Zr C1 N1 112.6(2) . .
C17 Zr C1 N1 -104.6(2) 2_655 .
C17 Zr C1 N1 52.3(3) . .
C15 Zr C1 N1 99.8(2) . .
C15 Zr C1 N1 -83.5(2) 2_655 .
C18 Zr C1 N1 -62.3(3) 2_655 .
C18 Zr C1 N1 80.5(3) . .
C1 N1 C3 C4 161.53(11) . .
C8 N1 C3 C4 -61.72(13) . .
N1 C3 C4 C5 57.07(14) . .
C3 C4 C5 C6 -174.91(11) . .
C3 C4 C5 C7 -51.37(14) . .
C6 C5 C7 C8 174.81(12) . .
C4 C5 C7 C8 50.67(15) . .
C1 N1 C8 C7 -161.55(11) . .
C3 N1 C8 C7 61.19(13) . .
C5 C7 C8 N1 -55.68(14) . .
C1 Zr C15 C16 -86.31(8) . .
C1 Zr C15 C16 -122.32(8) 2_655 .
C16 Zr C15 C16 169.16(11) 2_655 .
C19 Zr C15 C16 21.87(14) 2_655 .
C19 Zr C15 C16 115.10(11) . .
C17 Zr C15 C16 119.89(8) 2_655 .
C17 Zr C15 C16 37.85(7) . .
C15 Zr C15 C16 -104.21(7) 2_655 .
C18 Zr C15 C16 73.34(9) 2_655 .
C18 Zr C15 C16 77.86(8) . .
C1 Zr C15 C19 158.59(8) . .
C1 Zr C15 C19 122.58(8) 2_655 .
C16 Zr C15 C19 54.06(11) 2_655 .
C16 Zr C15 C19 -115.10(11) . .
C19 Zr C15 C19 -93.23(15) 2_655 .
C17 Zr C15 C19 4.79(10) 2_655 .
C17 Zr C15 C19 -77.25(8) . .
C15 Zr C15 C19 140.69(7) 2_655 .
C18 Zr C15 C19 -41.77(10) 2_655 .
C18 Zr C15 C19 -37.24(7) . .
C1 Zr C15 C20 35.29(11) . .
C1 Zr C15 C20 -0.72(11) 2_655 .
C16 Zr C15 C20 -69.24(14) 2_655 .
C16 Zr C15 C20 121.60(15) . .
C19 Zr C15 C20 143.47(11) 2_655 .
C19 Zr C15 C20 -123.30(14) . .
C17 Zr C15 C20 -118.52(11) 2_655 .
C17 Zr C15 C20 159.45(13) . .
C15 Zr C15 C20 17.39(11) 2_655 .
C18 Zr C15 C20 -165.07(10) 2_655 .
C18 Zr C15 C20 -160.54(13) . .
C19 C15 C16 C17 -2.68(13) . .
C20 C15 C16 C17 174.19(12) . .
Zr C15 C16 C17 -68.16(8) . .
C19 C15 C16 C21 -175.47(12) . .
C20 C15 C16 C21 1.4(2) . .
Zr C15 C16 C21 119.05(12) . .
C19 C15 C16 Zr 65.48(8) . .
C20 C15 C16 Zr -117.65(12) . .
C1 Zr C16 C15 92.31(8) . .
C1 Zr C16 C15 57.68(8) 2_655 .
C16 Zr C16 C15 -104.91(7) 2_655 .
C19 Zr C16 C15 -169.16(7) 2_655 .
C19 Zr C16 C15 -36.91(7) . .
C17 Zr C16 C15 -97.17(9) 2_655 .
C17 Zr C16 C15 -113.84(11) . .
C15 Zr C16 C15 159.40(11) 2_655 .
C18 Zr C16 C15 -130.88(7) 2_655 .
C18 Zr C16 C15 -77.17(8) . .
C1 Zr C16 C17 -153.85(7) . .
C1 Zr C16 C17 171.52(7) 2_655 .
C16 Zr C16 C17 8.92(7) 2_655 .
C19 Zr C16 C17 -55.32(8) 2_655 .
C19 Zr C16 C17 76.93(8) . .
C17 Zr C16 C17 16.67(12) 2_655 .
C15 Zr C16 C17 113.84(11) . .
C15 Zr C16 C17 -86.76(10) 2_655 .
C18 Zr C16 C17 -17.04(9) 2_655 .
C18 Zr C16 C17 36.66(7) . .
C1 Zr C16 C21 -32.38(10) . .
C1 Zr C16 C21 -67.00(10) 2_655 .
C16 Zr C16 C21 130.40(10) 2_655 .
C19 Zr C16 C21 66.16(11) 2_655 .
C19 Zr C16 C21 -161.60(12) . .
C17 Zr C16 C21 138.15(9) 2_655 .
C17 Zr C16 C21 121.48(13) . .
C15 Zr C16 C21 -124.69(14) . .
C15 Zr C16 C21 34.72(14) 2_655 .
C18 Zr C16 C21 104.43(10) 2_655 .
C18 Zr C16 C21 158.14(12) . .
C15 C16 C17 C18 0.64(13) . .
C21 C16 C17 C18 173.66(11) . .
Zr C16 C17 C18 -67.66(8) . .
C15 C16 C17 C22 -171.55(11) . .
C21 C16 C17 C22 1.47(19) . .
Zr C16 C17 C22 120.16(11) . .
C15 C16 C17 Zr 68.29(8) . .
C21 C16 C17 Zr -118.68(12) . .
C1 Zr C17 C18 143.96(7) . .
C1 Zr C17 C18 103.61(8) 2_655 .
C16 Zr C17 C18 -63.83(10) 2_655 .
C16 Zr C17 C18 114.72(10) . .
C19 Zr C17 C18 -109.49(7) 2_655 .
C19 Zr C17 C18 36.78(7) . .
C17 Zr C17 C18 -54.38(6) 2_655 .
C15 Zr C17 C18 77.28(8) . .
C15 Zr C17 C18 -112.10(8) 2_655 .
C18 Zr C17 C18 -79.74(9) 2_655 .
C1 Zr C17 C16 29.24(8) . .
C1 Zr C17 C16 -11.12(9) 2_655 .
C16 Zr C17 C16 -178.554(18) 2_655 .
C19 Zr C17 C16 135.79(7) 2_655 .
C19 Zr C17 C16 -77.95(8) . .
C17 Zr C17 C16 -169.10(8) 2_655 .
C15 Zr C17 C16 -37.45(7) . .
C15 Zr C17 C16 133.17(7) 2_655 .
C18 Zr C17 C16 165.54(7) 2_655 .
C18 Zr C17 C16 -114.72(10) . .
C1 Zr C17 C22 -89.98(11) . .
C1 Zr C17 C22 -130.33(10) 2_655 .
C16 Zr C17 C22 62.23(13) 2_655 .
C16 Zr C17 C22 -119.21(13) . .
C19 Zr C17 C22 16.57(11) 2_655 .
C19 Zr C17 C22 162.84(12) . .
C17 Zr C17 C22 71.69(10) 2_655 .
C15 Zr C17 C22 -156.66(12) . .
C15 Zr C17 C22 13.96(13) 2_655 .
C18 Zr C17 C22 46.32(10) 2_655 .
C18 Zr C17 C22 126.06(14) . .
C16 C17 C18 C19 1.65(13) . .
C22 C17 C18 C19 173.41(12) . .
Zr C17 C18 C19 -64.16(8) . .
C16 C17 C18 C23 -168.52(12) . .
C22 C17 C18 C23 3.2(2) . .
Zr C17 C18 C23 125.68(12) . .
C16 C17 C18 Zr 65.81(8) . .
C22 C17 C18 Zr -122.43(12) . .
C1 Zr C18 C17 -53.64(10) . .
C1 Zr C18 C17 -104.78(8) 2_655 .
C16 Zr C18 C17 139.28(7) 2_655 .
C16 Zr C18 C17 -37.56(7) . .
C19 Zr C18 C17 80.10(8) 2_655 .
C19 Zr C18 C17 -115.52(11) . .
C17 Zr C18 C17 130.21(7) 2_655 .
C15 Zr C18 C17 -78.12(8) . .
C15 Zr C18 C17 102.45(8) 2_655 .
C18 Zr C18 C17 98.82(8) 2_655 .
C1 Zr C18 C19 61.88(10) . .
C1 Zr C18 C19 10.74(10) 2_655 .
C16 Zr C18 C19 -105.20(8) 2_655 .
C16 Zr C18 C19 77.96(8) . .
C19 Zr C18 C19 -164.37(5) 2_655 .
C17 Zr C18 C19 -114.27(8) 2_655 .
C17 Zr C18 C19 115.52(11) . .
C15 Zr C18 C19 37.40(7) . .
C15 Zr C18 C19 -142.02(8) 2_655 .
C18 Zr C18 C19 -145.66(9) 2_655 .
C1 Zr C18 C23 -178.52(10) . .
C1 Zr C18 C23 130.34(11) 2_655 .
C16 Zr C18 C23 14.40(13) 2_655 .
C16 Zr C18 C23 -162.44(13) . .
C19 Zr C18 C23 -44.78(12) 2_655 .
C19 Zr C18 C23 119.60(14) . .
C17 Zr C18 C23 5.33(11) 2_655 .
C17 Zr C18 C23 -124.88(15) . .
C15 Zr C18 C23 157.00(13) . .
C15 Zr C18 C23 -22.42(14) 2_655 .
C18 Zr C18 C23 -26.06(9) 2_655 .
C16 C15 C19 C18 3.73(13) . .
C20 C15 C19 C18 -173.09(12) . .
Zr C15 C19 C18 68.88(8) . .
C16 C15 C19 C24 176.69(12) . .
C20 C15 C19 C24 -0.1(2) . .
Zr C15 C19 C24 -118.16(12) . .
C16 C15 C19 Zr -65.15(8) . .
C20 C15 C19 Zr 118.03(13) . .
C17 C18 C19 C15 -3.33(13) . .
C23 C18 C19 C15 167.28(11) . .
Zr C18 C19 C15 -67.99(8) . .
C17 C18 C19 C24 -176.44(11) . .
C23 C18 C19 C24 -5.83(19) . .
Zr C18 C19 C24 118.90(12) . .
C17 C18 C19 Zr 64.65(8) . .
C23 C18 C19 Zr -124.73(11) . .
C1 Zr C19 C15 -24.47(9) . .
C1 Zr C19 C15 -57.45(8) 2_655 .
C16 Zr C19 C15 -149.55(7) 2_655 .
C16 Zr C19 C15 36.94(7) . .
C19 Zr C19 C15 138.07(7) 2_655 .
C17 Zr C19 C15 -176.52(7) 2_655 .
C17 Zr C19 C15 77.85(8) . .
C15 Zr C19 C15 -163.44(10) 2_655 .
C18 Zr C19 C15 151.32(7) 2_655 .
C18 Zr C19 C15 114.31(11) . .
C1 Zr C19 C18 -138.78(7) . .
C1 Zr C19 C18 -171.76(7) 2_655 .
C16 Zr C19 C18 96.14(8) 2_655 .
C16 Zr C19 C18 -77.37(8) . .
C19 Zr C19 C18 23.76(6) 2_655 .
C17 Zr C19 C18 69.16(8) 2_655 .
C17 Zr C19 C18 -36.46(7) . .
C15 Zr C19 C18 -114.31(11) . .
C15 Zr C19 C18 82.25(12) 2_655 .
C18 Zr C19 C18 37.01(10) 2_655 .
C1 Zr C19 C24 99.05(12) . .
C1 Zr C19 C24 66.07(12) 2_655 .
C16 Zr C19 C24 -26.03(13) 2_655 .
C16 Zr C19 C24 160.45(13) . .
C19 Zr C19 C24 -98.42(11) 2_655 .
C17 Zr C19 C24 -53.01(12) 2_655 .
C17 Zr C19 C24 -158.63(13) . .
C15 Zr C19 C24 123.52(15) . .
C15 Zr C19 C24 -39.93(17) 2_655 .
C18 Zr C19 C24 -85.17(12) 2_655 .
C18 Zr C19 C24 -122.17(15) . .
